data_2231789
loop_
_publ_author_name
'Sang, Qiu-Guang'
'Yang, Jing-Kui'

_publ_section_title
;
 1^4^,5^4^-Dichloro-3(2,7),7(2,7)-dinaphthalena-2,4,6,8-tetraoxa-1(2,6),5(2,6)-di(1,3,5-triazina)octaphane
;
_journal_coeditor_code ZS2134
_journal_issue 9
_journal_name_full 'Acta Crystallographica Section E'
_journal_page_first o2525
_journal_paper_doi 10.1107/S160053681103460X
_journal_volume 67
_journal_year 2011
_chemical_formula_iupac 'C26 H12 Cl2 N6 O4'
_chemical_formula_moiety 'C26 H12 Cl2 N6 O4'
_chemical_formula_sum 'C26 H12 Cl2 N6 O4'
_chemical_formula_weight 543.32
_chemical_name_common
;
1^4^,5^4^-Dichloro-3(2,7),7(2,7)-dinaphthalena-2,4,6,8-
tetraoxa-1(2,6),5(2,6)-di(1,3,5-triazina)octaphane
Dichlorotetraoxacalix[2]naphthalene[2]triazine
;
_chemical_name_systematic
;
5,19-dichloro-2,8,16,22-tetraoxa-4,6,18,20,32,36-
hexaazaheptacyclo[21.5.3.2^9,12^.1^3,7^.1^11,15^.1^17,21^.0^26,30^]
hexatriaconta-
1(29),3,5,7(36),9,11,13,15(33),17(32),18,20,23(31),24,26(30),27,34-hexadecaene
;
_space_group_IT_number 14
_symmetry_cell_setting monoclinic
_symmetry_space_group_name_Hall '-P 2yn'
_symmetry_space_group_name_H-M 'P 1 21/n 1'
_atom_sites_solution_hydrogens geom
_atom_sites_solution_primary direct
_atom_sites_solution_secondary difmap
_audit_creation_method SHELXL-97
_cell_angle_alpha 90.00
_cell_angle_beta 90.60(2)
_cell_angle_gamma 90.00
_cell_formula_units_Z 4
_cell_length_a 15.514(3)
_cell_length_b 7.967(3)
_cell_length_c 18.527(5)
_cell_measurement_reflns_used 49
_cell_measurement_temperature 295(2)
_cell_measurement_theta_max 12.48
_cell_measurement_theta_min 4.89
_cell_volume 2289.8(11)
_computing_cell_refinement 'XSCANS (Bruker, 1997)'
_computing_data_collection 'XSCANS (Bruker, 1997)'
_computing_data_reduction 'XSCANS (Bruker, 1997)'
_computing_molecular_graphics 'SHELXTL (Sheldrick, 2008)'
_computing_publication_material 'SHELXTL (Sheldrick, 2008)'
_computing_structure_refinement 'SHELXL97 (Sheldrick, 2008)'
_computing_structure_solution 'SHELXS97 (Sheldrick, 2008)'
_diffrn_ambient_temperature 295(2)
_diffrn_measured_fraction_theta_full 1.000
_diffrn_measured_fraction_theta_max 1.000
_diffrn_measurement_device_type 'Bruker P4'
_diffrn_measurement_method \w
_diffrn_radiation_monochromator graphite
_diffrn_radiation_source 'fine-focus sealed tube'
_diffrn_radiation_type MoK\a
_diffrn_radiation_wavelength 0.71073
_diffrn_reflns_av_R_equivalents 0.0338
_diffrn_reflns_av_sigmaI/netI 0.0476
_diffrn_reflns_limit_h_max 18
_diffrn_reflns_limit_h_min -1
_diffrn_reflns_limit_k_max 1
_diffrn_reflns_limit_k_min -9
_diffrn_reflns_limit_l_max 22
_diffrn_reflns_limit_l_min -22
_diffrn_reflns_number 5492
_diffrn_reflns_theta_full 25.50
_diffrn_reflns_theta_max 25.50
_diffrn_reflns_theta_min 2.20
_diffrn_standards_decay_% 0
_diffrn_standards_interval_count 97
_diffrn_standards_number 3
_exptl_absorpt_coefficient_mu 0.334
_exptl_absorpt_correction_type none
_exptl_crystal_colour colorless
_exptl_crystal_density_diffrn 1.576
_exptl_crystal_density_method 'not measured'
_exptl_crystal_description prism
_exptl_crystal_F_000 1104
_exptl_crystal_size_max 0.5
_exptl_crystal_size_mid 0.4
_exptl_crystal_size_min 0.3
_refine_diff_density_max 0.406
_refine_diff_density_min -0.393
_refine_ls_extinction_method none
_refine_ls_goodness_of_fit_ref 1.034
_refine_ls_hydrogen_treatment constr
_refine_ls_matrix_type full
_refine_ls_number_parameters 343
_refine_ls_number_reflns 4266
_refine_ls_number_restraints 0
_refine_ls_restrained_S_all 1.034
_refine_ls_R_factor_all 0.0984
_refine_ls_R_factor_gt 0.0565
_refine_ls_shift/su_max 0.001
_refine_ls_shift/su_mean 0.000
_refine_ls_structure_factor_coef Fsqd
_refine_ls_weighting_details 'calc w=1/[\s^2^(Fo^2^)+(0.0010P)^2^+2.800P] where P=(Fo^2^+2Fc^2^)/3'
_refine_ls_weighting_scheme calc
_refine_ls_wR_factor_gt 0.1053
_refine_ls_wR_factor_ref 0.1234
_reflns_number_gt 2582
_reflns_number_total 4266
_reflns_threshold_expression I>2\s(I)
_cod_data_source_file zs2134.cif
_cod_data_source_block I
_cod_original_sg_symbol_H-M 'P 21/n'
_cod_database_code 2231789
_cod_database_fobs_code 2231789

loop_
_symmetry_equiv_pos_as_xyz
'x, y, z'
'-x+1/2, y+1/2, -z+1/2'
'-x, -y, -z'
'x-1/2, -y-1/2, z-1/2'

loop_
_atom_site_type_symbol
_atom_site_label
_atom_site_fract_x
_atom_site_fract_y
_atom_site_fract_z
_atom_site_U_iso_or_equiv
_atom_site_adp_type
_atom_site_calc_flag
_atom_site_refinement_flags
_atom_site_occupancy
_atom_site_symmetry_multiplicity
Cl Cl1 0.65337(5) 0.52005(17) -0.13220(4) 0.1212(4) Uani d . 1 1
Cl Cl2 0.65653(5) 0.52943(15) 0.69093(4) 0.1076(3) Uani d . 1 1
O O1 0.82098(10) 0.4316(3) 0.08191(8) 0.0752(6) Uani d . 1 1
O O2 0.53757(10) 0.2524(3) 0.07781(8) 0.0778(6) Uani d . 1 1
O O3 0.53255(10) 0.2821(3) 0.47773(8) 0.0755(6) Uani d . 1 1
O O4 0.81654(11) 0.4587(3) 0.47411(8) 0.0830(7) Uani d . 1 1
N N1 0.68020(12) 0.3369(3) 0.08891(9) 0.0595(6) Uani d . 1 1
N N2 0.59479(13) 0.3744(4) -0.01723(10) 0.0766(8) Uani d . 1 1
N N3 0.73930(13) 0.4742(3) -0.01449(10) 0.0691(7) Uani d . 1 1
N N4 0.67511(12) 0.3658(3) 0.46679(9) 0.0602(6) Uani d . 1 1
N N5 0.73800(13) 0.4956(3) 0.57144(10) 0.0689(7) Uani d . 1 1
N N6 0.59290(13) 0.3986(3) 0.57365(10) 0.0742(8) Uani d . 1 1
C C1 0.74257(15) 0.4122(4) 0.05242(11) 0.0617(8) Uani d . 1 1
C C2 0.60781(15) 0.3243(4) 0.05096(12) 0.0633(8) Uani d . 1 1
C C3 0.66290(17) 0.4477(4) -0.04477(12) 0.0747(10) Uani d . 1 1
C C4 0.52151(14) 0.1967(4) 0.14883(12) 0.0627(8) Uani d . 1 1
C C5 0.55811(14) 0.2556(4) 0.21090(11) 0.0591(8) Uani d . 1 1
H H5 0.6042 0.3301 0.2092 0.071 Uiso calc R 1 1
C C6 0.52496(13) 0.2016(3) 0.27861(11) 0.0538(7) Uani d . 1 1
C C7 0.55644(14) 0.2663(4) 0.34550(11) 0.0585(7) Uani d . 1 1
H H7 0.6025 0.3410 0.3467 0.070 Uiso calc R 1 1
C C8 0.51762(14) 0.2166(4) 0.40796(12) 0.0593(7) Uani d . 1 1
C C9 0.44956(16) 0.1016(4) 0.40900(13) 0.0718(9) Uani d . 1 1
H H9 0.4251 0.0699 0.4525 0.086 Uiso calc R 1 1
C C10 0.41959(17) 0.0367(4) 0.34581(14) 0.0742(9) Uani d . 1 1
H H10 0.3747 -0.0407 0.3464 0.089 Uiso calc R 1 1
C C11 0.45556(15) 0.0848(4) 0.27896(13) 0.0596(7) Uani d . 1 1
C C12 0.42190(16) 0.0250(4) 0.21229(13) 0.0707(9) Uani d . 1 1
H H12 0.3773 -0.0531 0.2122 0.085 Uiso calc R 1 1
C C13 0.45381(16) 0.0801(4) 0.14867(13) 0.0680(8) Uani d . 1 1
H H13 0.4309 0.0409 0.1052 0.082 Uiso calc R 1 1
C C14 0.60391(15) 0.3501(4) 0.50520(12) 0.0617(8) Uani d . 1 1
C C15 0.73893(15) 0.4367(4) 0.50414(12) 0.0628(8) Uani d . 1 1
C C16 0.66226(16) 0.4676(4) 0.60166(12) 0.0711(9) Uani d . 1 1
C C17 0.83673(14) 0.3801(4) 0.40794(12) 0.0649(8) Uani d . 1 1
C C18 0.80149(14) 0.4335(4) 0.34460(12) 0.0619(8) Uani d . 1 1
H H18 0.7573 0.5124 0.3442 0.074 Uiso calc R 1 1
C C19 0.83321(13) 0.3669(3) 0.27905(11) 0.0526(7) Uani d . 1 1
C C20 0.80400(14) 0.4258(4) 0.21136(11) 0.0600(8) Uani d . 1 1
H H20 0.7604 0.5056 0.2083 0.072 Uiso calc R 1 1
C C21 0.84044(14) 0.3642(4) 0.15079(11) 0.0598(8) Uani d . 1 1
C C22 0.90542(15) 0.2455(4) 0.15168(12) 0.0688(9) Uani d . 1 1
H H22 0.9289 0.2073 0.1087 0.083 Uiso calc R 1 1
C C23 0.93466(15) 0.1852(4) 0.21650(13) 0.0694(9) Uani d . 1 1
H H23 0.9776 0.1038 0.2176 0.083 Uiso calc R 1 1
C C24 0.89995(14) 0.2457(4) 0.28203(12) 0.0568(7) Uani d . 1 1
C C25 0.93288(16) 0.1943(4) 0.35013(13) 0.0692(8) Uani d . 1 1
H H25 0.9760 0.1133 0.3524 0.083 Uiso calc R 1 1
C C26 0.90224(15) 0.2621(4) 0.41220(13) 0.0709(9) Uani d . 1 1
H H26 0.9249 0.2298 0.4567 0.085 Uiso calc R 1 1

loop_
_atom_site_aniso_label
_atom_site_aniso_U_11
_atom_site_aniso_U_22
_atom_site_aniso_U_33
_atom_site_aniso_U_12
_atom_site_aniso_U_13
_atom_site_aniso_U_23
Cl1 0.0746(4) 0.2384(12) 0.0506(3) 0.0012(6) -0.0046(3) 0.0454(5)
Cl2 0.0756(4) 0.2001(10) 0.0471(3) 0.0050(6) 0.0059(3) -0.0316(5)
O1 0.0544(9) 0.1312(17) 0.0398(8) -0.0206(11) -0.0037(7) 0.0095(10)
O2 0.0486(8) 0.1420(18) 0.0427(8) -0.0147(11) -0.0059(7) 0.0066(11)
O3 0.0551(9) 0.1297(17) 0.0419(8) -0.0138(11) 0.0075(7) -0.0027(10)
O4 0.0607(10) 0.1476(19) 0.0408(8) -0.0245(12) 0.0062(7) -0.0147(11)
N1 0.0488(10) 0.0919(17) 0.0378(9) -0.0054(11) -0.0024(8) 0.0008(11)
N2 0.0522(11) 0.140(2) 0.0375(10) 0.0013(14) -0.0029(8) 0.0050(13)
N3 0.0570(11) 0.1115(19) 0.0390(9) 0.0026(13) 0.0015(9) 0.0053(12)
N4 0.0500(10) 0.0920(17) 0.0386(9) -0.0036(11) 0.0027(8) 0.0032(11)
N5 0.0604(11) 0.1070(18) 0.0392(9) 0.0003(13) 0.0023(9) -0.0046(12)
N6 0.0567(11) 0.125(2) 0.0406(10) 0.0021(14) 0.0079(9) -0.0046(13)
C1 0.0560(13) 0.093(2) 0.0364(11) -0.0030(14) 0.0004(10) -0.0035(13)
C2 0.0502(12) 0.098(2) 0.0416(12) 0.0017(14) 0.0008(10) -0.0032(14)
C3 0.0634(14) 0.124(3) 0.0367(11) 0.0123(17) 0.0017(11) 0.0055(15)
C4 0.0411(11) 0.102(2) 0.0450(12) 0.0043(14) 0.0000(10) 0.0044(14)
C5 0.0420(11) 0.089(2) 0.0466(12) -0.0048(13) -0.0003(10) 0.0008(13)
C6 0.0417(11) 0.0732(18) 0.0465(12) 0.0027(12) 0.0019(9) 0.0015(12)
C7 0.0444(11) 0.085(2) 0.0456(12) -0.0032(13) 0.0034(10) 0.0006(13)
C8 0.0500(12) 0.0840(19) 0.0439(12) 0.0008(14) 0.0034(10) 0.0007(13)
C9 0.0640(15) 0.100(2) 0.0515(13) -0.0133(16) 0.0095(12) 0.0104(15)
C10 0.0652(15) 0.094(2) 0.0636(15) -0.0169(16) 0.0032(13) 0.0072(16)
C11 0.0544(13) 0.0697(18) 0.0548(13) -0.0017(14) 0.0010(11) 0.0009(13)
C12 0.0581(14) 0.088(2) 0.0662(15) -0.0133(15) -0.0057(12) 0.0018(16)
C13 0.0553(13) 0.096(2) 0.0526(13) 0.0009(15) -0.0088(11) -0.0085(15)
C14 0.0547(13) 0.089(2) 0.0414(12) 0.0026(14) 0.0035(10) 0.0065(13)
C15 0.0557(13) 0.093(2) 0.0398(12) -0.0008(15) 0.0043(10) 0.0062(13)
C16 0.0646(15) 0.111(2) 0.0381(12) 0.0114(17) 0.0021(11) -0.0040(14)
C17 0.0473(12) 0.108(2) 0.0394(11) -0.0155(15) 0.0051(10) -0.0034(14)
C18 0.0441(12) 0.094(2) 0.0478(12) -0.0017(14) 0.0026(10) -0.0023(14)
C19 0.0395(10) 0.0774(18) 0.0410(11) -0.0060(12) 0.0017(9) 0.0009(12)
C20 0.0449(12) 0.090(2) 0.0449(12) -0.0001(13) -0.0035(10) 0.0028(13)
C21 0.0462(12) 0.095(2) 0.0385(11) -0.0101(14) -0.0035(9) 0.0041(13)
C22 0.0496(12) 0.109(2) 0.0479(13) -0.0041(15) 0.0072(10) -0.0134(15)
C23 0.0493(13) 0.092(2) 0.0670(15) 0.0088(15) 0.0016(12) -0.0102(16)
C24 0.0423(11) 0.0809(19) 0.0471(12) -0.0031(13) 0.0003(10) 0.0034(13)
C25 0.0530(13) 0.094(2) 0.0600(14) 0.0030(15) -0.0077(11) 0.0080(15)
C26 0.0535(13) 0.111(2) 0.0477(13) -0.0140(16) -0.0073(11) 0.0144(15)

loop_
_atom_type_symbol
_atom_type_description
_atom_type_scat_dispersion_real
_atom_type_scat_dispersion_imag
_atom_type_scat_source
C C 0.0033 0.0016 'International Tables Vol C Tables 4.2.6.8 and 6.1.1.4'
H H 0.0000 0.0000 'International Tables Vol C Tables 4.2.6.8 and 6.1.1.4'
N N 0.0061 0.0033 'International Tables Vol C Tables 4.2.6.8 and 6.1.1.4'
O O 0.0106 0.0060 'International Tables Vol C Tables 4.2.6.8 and 6.1.1.4'
Cl Cl 0.1484 0.1585 'International Tables Vol C Tables 4.2.6.8 and 6.1.1.4'

loop_
_geom_angle_atom_site_label_1
_geom_angle_atom_site_label_2
_geom_angle_atom_site_label_3
_geom_angle
C1 O1 C21 120.63(19)
C2 O2 C4 129.45(18)
C14 O3 C8 129.02(18)
C15 O4 C17 120.6(2)
C2 N1 C1 112.49(19)
C3 N2 C2 112.6(2)
C3 N3 C1 111.1(2)
C14 N4 C15 112.40(19)
C16 N5 C15 110.8(2)
C16 N6 C14 112.6(2)
N1 C1 N3 128.2(2)
N1 C1 O1 120.5(2)
N3 C1 O1 111.2(2)
N1 C2 O2 121.8(2)
N1 C2 N2 126.7(2)
O2 C2 N2 111.4(2)
N2 C3 N3 128.8(2)
N2 C3 Cl1 116.84(19)
N3 C3 Cl1 114.4(2)
C5 C4 C13 122.4(2)
C5 C4 O2 127.1(2)
C13 C4 O2 110.2(2)
C4 C5 C6 119.2(2)
C4 C5 H5 120.4
C6 C5 H5 120.4
C11 C6 C7 119.0(2)
C11 C6 C5 118.7(2)
C7 C6 C5 122.2(2)
C8 C7 C6 118.8(2)
C8 C7 H7 120.6
C6 C7 H7 120.6
C7 C8 C9 122.7(2)
C7 C8 O3 126.7(2)
C9 C8 O3 110.3(2)
C10 C9 C8 119.3(2)
C10 C9 H9 120.3
C8 C9 H9 120.3
C9 C10 C11 121.1(3)
C9 C10 H10 119.5
C11 C10 H10 119.5
C10 C11 C12 121.7(2)
C10 C11 C6 119.1(2)
C12 C11 C6 119.2(2)
C13 C12 C11 120.9(3)
C13 C12 H12 119.6
C11 C12 H12 119.6
C12 C13 C4 119.5(2)
C12 C13 H13 120.2
C4 C13 H13 120.2
N4 C14 O3 121.9(2)
N4 C14 N6 126.6(2)
O3 C14 N6 111.5(2)
N4 C15 N5 128.5(2)
N4 C15 O4 120.4(2)
N5 C15 O4 111.1(2)
N6 C16 N5 129.1(2)
N6 C16 Cl2 116.61(18)
N5 C16 Cl2 114.27(19)
C18 C17 C26 123.4(2)
C18 C17 O4 121.3(3)
C26 C17 O4 114.8(2)
C17 C18 C19 118.9(2)
C17 C18 H18 120.6
C19 C18 H18 120.6
C20 C19 C24 119.3(2)
C20 C19 C18 121.8(2)
C24 C19 C18 118.8(2)
C21 C20 C19 118.9(2)
C21 C20 H20 120.5
C19 C20 H20 120.5
C20 C21 C22 123.3(2)
C20 C21 O1 121.6(2)
C22 C21 O1 114.8(2)
C23 C22 C21 119.1(2)
C23 C22 H22 120.4
C21 C22 H22 120.4
C22 C23 C24 120.5(3)
C22 C23 H23 119.8
C24 C23 H23 119.8
C19 C24 C25 119.2(2)
C19 C24 C23 118.9(2)
C25 C24 C23 121.8(2)
C26 C25 C24 120.8(3)
C26 C25 H25 119.6
C24 C25 H25 119.6
C25 C26 C17 118.9(2)
C25 C26 H26 120.5
C17 C26 H26 120.5

loop_
_geom_bond_atom_site_label_1
_geom_bond_atom_site_label_2
_geom_bond_distance
Cl1 C3 1.724(2)
Cl2 C16 1.729(2)
O1 C1 1.337(3)
O1 C21 1.414(3)
O2 C2 1.332(3)
O2 C4 1.413(3)
O3 C14 1.329(3)
O3 C8 1.411(3)
O4 C15 1.343(3)
O4 C17 1.414(3)
N1 C2 1.323(3)
N1 C1 1.329(3)
N2 C3 1.315(3)
N2 C2 1.338(3)
N3 C3 1.323(3)
N3 C1 1.335(3)
N4 C14 1.326(3)
N4 C15 1.328(3)
N5 C16 1.326(3)
N5 C15 1.333(3)
N6 C16 1.311(3)
N6 C14 1.338(3)
C4 C5 1.361(3)
C4 C13 1.402(4)
C5 C6 1.427(3)
C5 H5 0.9300
C6 C11 1.424(3)
C6 C7 1.424(3)
C7 C8 1.369(3)
C7 H7 0.9300
C8 C9 1.398(4)
C9 C10 1.357(4)
C9 H9 0.9300
C10 C11 1.417(3)
C10 H10 0.9300
C11 C12 1.418(3)
C12 C13 1.356(4)
C12 H12 0.9300
C13 H13 0.9300
C17 C18 1.358(3)
C17 C26 1.386(4)
C18 C19 1.418(3)
C18 H18 0.9300
C19 C20 1.409(3)
C19 C24 1.416(3)
C20 C21 1.354(3)
C20 H20 0.9300
C21 C22 1.382(4)
C22 C23 1.367(3)
C22 H22 0.9300
C23 C24 1.418(3)
C23 H23 0.9300
C24 C25 1.417(3)
C25 C26 1.361(4)
C25 H25 0.9300
C26 H26 0.9300

loop_
_cod_related_entry_id
_cod_related_entry_database
_cod_related_entry_code
1 ChemSpider 30656998
